data_7106432
loop_
_publ_author_name
'Dinabandhu Das'
'Tia Jacobs'
'Adam Pietraszako'
'L. J. Barbour'

_publ_section_title
;
 Anomalous thermal expansion of an organic crystal-implications for
 elucidating the mechanism of an enantiotropic phase transformation
;
_journal_name_full Chem.Commun.
_journal_page_first 6009
_journal_paper_doi 10.1039/c1cc10716j
_journal_volume 47
_journal_year 2011
_chemical_absolute_configuration syn
_chemical_formula_moiety 'C8 H10 O2'
_chemical_formula_sum 'C8 H10 O2'
_chemical_formula_weight 138.16
_chemical_melting_point 343
_chemical_name_systematic
;
(s,s)-3,5-Ocatadiyn-2,7-diol
;
_space_group_IT_number 19
_symmetry_cell_setting orthorhombic
_symmetry_space_group_name_Hall 'P 2ac 2ab'
_symmetry_space_group_name_H-M 'P 21 21 21'
_atom_sites_solution_hydrogens geom
_atom_sites_solution_primary direct
_atom_sites_solution_secondary difmap
_audit_creation_method SHELXL-97
_cell_angle_alpha 90.00
_cell_angle_beta 90.00
_cell_angle_gamma 90.00
_cell_formula_units_Z 4
_cell_length_a 4.1632(12)
_cell_length_b 11.966(3)
_cell_length_c 16.426(4)
_cell_measurement_reflns_used 914
_cell_measurement_temperature 270(2)
_cell_measurement_theta_max 20.25
_cell_measurement_theta_min 2.48
_cell_volume 818.3(4)
_computing_cell_refinement 'Bruker SMART APEX-II'
_computing_data_collection 'Bruker SMART APEX-II'
_computing_data_reduction 'Bruker SAINT '
_computing_molecular_graphics 'XSEED (Barbour 2001)'
_computing_structure_refinement 'SHELXL-97 (Sheldrick, 1997)'
_computing_structure_solution 'SHELXS-97 (Sheldrick, 1990)'
_diffrn_ambient_temperature 270(2)
_diffrn_measured_fraction_theta_full 1.000
_diffrn_measured_fraction_theta_max 0.975
_diffrn_measurement_device_type 'Bruker APEX-II CCD'
_diffrn_measurement_method '\f and \w scans'
_diffrn_radiation_monochromator graphite
_diffrn_radiation_source 'fine-focus sealed tube'
_diffrn_radiation_type MoK\a
_diffrn_radiation_wavelength 0.71073
_diffrn_reflns_av_R_equivalents 0.0368
_diffrn_reflns_av_sigmaI/netI 0.0469
_diffrn_reflns_limit_h_max 4
_diffrn_reflns_limit_h_min -5
_diffrn_reflns_limit_k_max 15
_diffrn_reflns_limit_k_min -12
_diffrn_reflns_limit_l_max 20
_diffrn_reflns_limit_l_min -20
_diffrn_reflns_number 4693
_diffrn_reflns_theta_full 25.00
_diffrn_reflns_theta_max 27.47
_diffrn_reflns_theta_min 2.11
_exptl_absorpt_coefficient_mu 0.080
_exptl_absorpt_correction_T_max 0.9952
_exptl_absorpt_correction_T_min 0.9726
_exptl_absorpt_correction_type multi-scan
_exptl_absorpt_process_details SADABS
_exptl_crystal_colour colorless
_exptl_crystal_density_diffrn 1.121
_exptl_crystal_density_method 'not measured'
_exptl_crystal_description needle
_exptl_crystal_F_000 296
_exptl_crystal_size_max 0.35
_exptl_crystal_size_mid 0.10
_exptl_crystal_size_min 0.06
_refine_diff_density_max 0.096
_refine_diff_density_min -0.146
_refine_diff_density_rms 0.031
_refine_ls_abs_structure_details 'Flack H D (1983), Acta Cryst. A39, 876-881'
_refine_ls_abs_structure_Flack -2(2)
_refine_ls_extinction_method none
_refine_ls_goodness_of_fit_ref 0.979
_refine_ls_hydrogen_treatment constr
_refine_ls_matrix_type full
_refine_ls_number_parameters 95
_refine_ls_number_reflns 1782
_refine_ls_number_restraints 0
_refine_ls_restrained_S_all 0.979
_refine_ls_R_factor_all 0.0838
_refine_ls_R_factor_gt 0.0448
_refine_ls_shift/su_max 0.000
_refine_ls_shift/su_mean 0.000
_refine_ls_structure_factor_coef Fsqd
_refine_ls_weighting_details 'calc w=1/[\s^2^(Fo^2^)+(0.0570P)^2^+0.0000P] where P=(Fo^2^+2Fc^2^)/3'
_refine_ls_weighting_scheme calc
_refine_ls_wR_factor_gt 0.0994
_refine_ls_wR_factor_ref 0.1188
_reflns_number_gt 1131
_reflns_number_total 1782
_reflns_threshold_expression >2sigma(I)
_cod_data_source_file c1cc10716j.txt
_cod_data_source_block LT_270k
_cod_depositor_comments
;
The following automatic conversions were performed:

'_chemical_melting_point' value '343K' was changed to '343' - the
value should be numeric and without a unit designator.

Automatic conversion script
Id: cif_fix_values 1673 2011-04-08 12:14:43Z adriana 
;
_cod_original_sg_symbol_H-M 'P2(1)2(1)2(1) '
_cod_database_code 7106432

loop_
_symmetry_equiv_pos_as_xyz
'x, y, z'
'-x+1/2, -y, z+1/2'
'x+1/2, -y+1/2, -z'
'-x, y+1/2, -z+1/2'

loop_
_atom_site_label
_atom_site_type_symbol
_atom_site_fract_x
_atom_site_fract_y
_atom_site_fract_z
_atom_site_U_iso_or_equiv
_atom_site_adp_type
_atom_site_occupancy
_atom_site_symmetry_multiplicity
_atom_site_calc_flag
_atom_site_refinement_flags
_atom_site_disorder_assembly
_atom_site_disorder_group
O1 O 0.0820(4) 0.60215(11) 0.00433(8) 0.0644(5) Uani 1 1 d . . .
O2 O -0.2761(4) 0.25739(13) -0.39126(8) 0.0590(4) Uani 1 1 d . . .
C4 C -0.0263(6) 0.38662(17) -0.12447(13) 0.0526(5) Uani 1 1 d . . .
C5 C -0.1702(6) 0.33913(17) -0.19168(13) 0.0547(6) Uani 1 1 d . . .
C7 C -0.4691(6) 0.24931(18) -0.31901(12) 0.0531(5) Uani 1 1 d . . .
H7 H -0.6706 0.2897 -0.3281 0.064 Uiso 1 1 calc R . .
C6 C -0.3006(6) 0.30087(16) -0.25013(13) 0.0527(6) Uani 1 1 d . . .
C3 C 0.0950(6) 0.43112(17) -0.06759(12) 0.0529(6) Uani 1 1 d . . .
C2 C 0.2335(6) 0.49536(18) 0.00021(12) 0.0566(6) Uani 1 1 d . . .
H2 H 0.4635 0.5060 -0.0098 0.068 Uiso 1 1 calc R . .
C8 C -0.5457(7) 0.12849(19) -0.30246(13) 0.0669(7) Uani 1 1 d . . .
H8A H -0.6595 0.0976 -0.3480 0.100 Uiso 1 1 calc R . .
H8B H -0.6768 0.1231 -0.2545 0.100 Uiso 1 1 calc R . .
H8C H -0.3498 0.0877 -0.2942 0.100 Uiso 1 1 calc R . .
C1 C 0.1898(8) 0.4380(2) 0.08179(13) 0.0839(9) Uani 1 1 d . . .
H1A H 0.2925 0.4813 0.1235 0.126 Uiso 1 1 calc R . .
H1B H 0.2843 0.3649 0.0798 0.126 Uiso 1 1 calc R . .
H1C H -0.0353 0.4315 0.0937 0.126 Uiso 1 1 calc R . .
H10 H 0.1473 0.6507 -0.0417 0.097(9) Uiso 1 1 d R . .
H20 H -0.3844 0.3096 -0.4315 0.121(11) Uiso 1 1 d R . .

loop_
_atom_site_aniso_label
_atom_site_aniso_U_11
_atom_site_aniso_U_22
_atom_site_aniso_U_33
_atom_site_aniso_U_23
_atom_site_aniso_U_13
_atom_site_aniso_U_12
O1 0.0871(12) 0.0516(8) 0.0546(9) -0.0081(7) 0.0128(9) 0.0004(8)
O2 0.0658(10) 0.0645(9) 0.0467(8) 0.0029(7) 0.0005(8) 0.0062(8)
C4 0.0597(14) 0.0468(12) 0.0513(12) -0.0054(9) 0.0037(11) 0.0023(11)
C5 0.0615(16) 0.0463(12) 0.0563(12) -0.0029(10) 0.0094(12) 0.0012(11)
C7 0.0504(13) 0.0577(12) 0.0513(11) -0.0011(10) -0.0001(10) 0.0080(12)
C6 0.0560(15) 0.0483(12) 0.0538(12) -0.0015(10) 0.0045(12) 0.0036(11)
C3 0.0561(15) 0.0474(12) 0.0553(12) -0.0025(10) 0.0062(11) 0.0044(11)
C2 0.0550(13) 0.0598(13) 0.0550(12) -0.0062(9) 0.0007(12) 0.0001(11)
C8 0.0697(18) 0.0654(15) 0.0657(15) -0.0054(11) 0.0008(13) -0.0138(13)
C1 0.102(2) 0.0875(19) 0.0617(13) 0.0108(13) -0.0130(15) -0.0025(19)

loop_
_atom_type_symbol
_atom_type_description
_atom_type_scat_dispersion_real
_atom_type_scat_dispersion_imag
_atom_type_scat_source
C C 0.0033 0.0016 'International Tables Vol C Tables 4.2.6.8 and 6.1.1.4'
H H 0.0000 0.0000 'International Tables Vol C Tables 4.2.6.8 and 6.1.1.4'
O O 0.0106 0.0060 'International Tables Vol C Tables 4.2.6.8 and 6.1.1.4'

loop_
_geom_angle_atom_site_label_1
_geom_angle_atom_site_label_2
_geom_angle_atom_site_label_3
_geom_angle
_geom_angle_site_symmetry_1
_geom_angle_site_symmetry_3
_geom_angle_publ_flag
C2 O1 H10 111.6 . . ?
C7 O2 H20 109.3 . . ?
C3 C4 C5 177.7(2) . . ?
C6 C5 C4 178.0(2) . . ?
O2 C7 C6 109.97(19) . . ?
O2 C7 C8 109.42(17) . . ?
C6 C7 C8 111.47(18) . . ?
O2 C7 H7 108.6 . . ?
C6 C7 H7 108.6 . . ?
C8 C7 H7 108.6 . . ?
C5 C6 C7 176.9(2) . . ?
C4 C3 C2 175.0(2) . . ?
O1 C2 C3 109.32(18) . . ?
O1 C2 C1 108.09(17) . . ?
C3 C2 C1 112.66(19) . . ?
O1 C2 H2 108.9 . . ?
C3 C2 H2 108.9 . . ?
C1 C2 H2 108.9 . . ?
C7 C8 H8A 109.5 . . ?
C7 C8 H8B 109.5 . . ?
H8A C8 H8B 109.5 . . ?
C7 C8 H8C 109.5 . . ?
H8A C8 H8C 109.5 . . ?
H8B C8 H8C 109.5 . . ?
C2 C1 H1A 109.5 . . ?
C2 C1 H1B 109.5 . . ?
H1A C1 H1B 109.5 . . ?
C2 C1 H1C 109.5 . . ?
H1A C1 H1C 109.5 . . ?
H1B C1 H1C 109.5 . . ?

loop_
_geom_bond_atom_site_label_1
_geom_bond_atom_site_label_2
_geom_bond_distance
_geom_bond_site_symmetry_2
_geom_bond_publ_flag
O1 C2 1.427(3) . ?
O1 H10 0.9910 . ?
O2 C7 1.436(2) . ?
O2 H20 1.0147 . ?
C4 C3 1.188(3) . ?
C4 C5 1.379(3) . ?
C5 C6 1.194(3) . ?
C7 C6 1.467(3) . ?
C7 C8 1.505(3) . ?
C7 H7 0.9800 . ?
C3 C2 1.471(3) . ?
C2 C1 1.517(3) . ?
C2 H2 0.9800 . ?
C8 H8A 0.9600 . ?
C8 H8B 0.9600 . ?
C8 H8C 0.9600 . ?
C1 H1A 0.9600 . ?
C1 H1B 0.9600 . ?
C1 H1C 0.9600 . ?

loop_
_cod_related_entry_id
_cod_related_entry_database
_cod_related_entry_code
1 ChemSpider 26668939
